data_4331416
loop_
_publ_author_name
'Dai, J.-C.'
'Corbett, J.D.'

_publ_section_title
;
 Substitution of Au or Hg into Ba Tl2 and Ba In2. New ternary examples of
 smaller Ce Cu2-type intermetallic phases
;
_journal_name_full 'Inorganic Chemistry'
_journal_page_first 2104
_journal_page_last 2111
_journal_paper_doi 10.1021/ic051891k
_journal_volume 45
_journal_year 2006
_chemical_formula_sum 'Au0.36 Ba In1.64'
_chemical_name_systematic 'Ba Au0.36 In1.64'
_space_group_IT_number 74
_symmetry_space_group_name_Hall '-I 2b 2'
_symmetry_space_group_name_H-M 'I m m a'
_cell_angle_alpha 90
_cell_angle_beta 90
_cell_angle_gamma 90
_cell_formula_units_Z 4
_cell_length_a 5.104
_cell_length_b 8.461
_cell_length_c 8.58
_cell_volume 370.527
_citation_journal_id_ASTM INOCAJ
_cod_data_source_file gold_22.cif
_cod_data_source_block Au0.36Ba1In1.64
_cod_original_cell_volume 370.5269
_cod_original_formula_sum 'Au0.36 Ba1 In1.64'
_cod_database_code 4331416

loop_
_symmetry_equiv_pos_as_xyz
x,y,z
-x,-y+1/2,z
x,-y,-z
-x,y+1/2,-z
-x,-y,-z
x,y-1/2,-z
-x,y,z
x,-y-1/2,z
x+1/2,y+1/2,z+1/2
-x+1/2,-y+1,z+1/2
x+1/2,-y+1/2,-z+1/2
-x+1/2,y+1,-z+1/2
-x+1/2,-y+1/2,-z+1/2
x+1/2,y,-z+1/2
-x+1/2,y+1/2,z+1/2
x+1/2,-y,z+1/2

loop_
_atom_site_label
_atom_site_type_symbol
_atom_site_fract_x
_atom_site_fract_y
_atom_site_fract_z
_atom_site_occupancy
_atom_site_U_iso_or_equiv
Au1 Au 0 0.5582 0.6635 0.18 0.0
Ba1 Ba 0 0.25 0.9515 1 0.0
In1 In 0 0.5582 0.6635 0.82 0.0
